data_4512781
loop_
_publ_author_name
'Saraswatula, Viswanadha G.'
'Saha, Binoy K.'

_publ_section_title
;
 Modulation of Thermal Expansion by Guests and Polymorphism in a Hydrogen
 Bonded Host
;
_journal_issue 2
_journal_name_full 'Crystal Growth &amp; Design'
_journal_page_first 593
_journal_paper_doi 10.1021/cg501178f
_journal_volume 15
_journal_year 2015
_chemical_formula_moiety 'C30 H28 O4, 2(C7 H8 O)'
_chemical_formula_sum 'C44 H44 O6'
_chemical_formula_weight 668.79
_chemical_name_common 1-oc-2D-150K
_chemical_name_systematic
;
 1,1,4,4-tetrakis(4-hydroxyphenyl)cyclohexane, 2-methylphenol 
;
_space_group_crystal_system monoclinic
_space_group_IT_number 14
_space_group_name_Hall '-P 2yn'
_space_group_name_H-M_alt 'P 1 21/n 1'
_symmetry_space_group_name_Hall '-P 2yn'
_symmetry_space_group_name_H-M 'P 1 21/n 1'
_atom_sites_solution_hydrogens geom
_atom_sites_solution_primary direct
_atom_sites_solution_secondary difmap
_audit_creation_date 2014-04-14
_audit_creation_method
;
Olex2 1.2
(compiled 2013.11.15 svn.r2834 for OlexSys, GUI svn.r4720)
;
_cell_angle_alpha 90.00
_cell_angle_beta 89.896(2)
_cell_angle_gamma 90.00
_cell_formula_units_Z 2
_cell_length_a 10.0555(2)
_cell_length_b 9.9631(2)
_cell_length_c 17.0629(4)
_cell_measurement_reflns_used 5617
_cell_measurement_temperature 150(2)
_cell_measurement_theta_max 29.1528
_cell_measurement_theta_min 2.8723
_cell_volume 1709.43(6)
_computing_cell_refinement
;
CrysAlisPro, Oxford Diffraction Ltd.,
Version 1.171.34.44 (release 25-10-2010 CrysAlis171 .NET)
(compiled Oct 25 2010,18:11:34)
;
_computing_data_collection
;
CrysAlisPro, Oxford Diffraction Ltd.,
Version 1.171.34.44 (release 25-10-2010 CrysAlis171 .NET)
(compiled Oct 25 2010,18:11:34)
;
_computing_data_reduction
;
CrysAlisPro, Oxford Diffraction Ltd.,
Version 1.171.34.44 (release 25-10-2010 CrysAlis171 .NET)
(compiled Oct 25 2010,18:11:34)
;
_computing_molecular_graphics 'Olex2 (Dolomanov et al., 2009)'
_computing_publication_material 'Olex2 (Dolomanov et al., 2009)'
_computing_structure_refinement 'ShelXL (Sheldrick, 2008)'
_computing_structure_solution 'ShelXS (Sheldrick, 2008)'
_diffrn_ambient_temperature 150(2)
_diffrn_measured_fraction_theta_full 0.998
_diffrn_measured_fraction_theta_max 0.998
_diffrn_measurement_device_type 'Xcalibur, Eos'
_diffrn_measurement_method '\w scans'
_diffrn_radiation_monochromator graphite
_diffrn_radiation_type MoK\a
_diffrn_radiation_wavelength 0.71073
_diffrn_reflns_av_R_equivalents 0.0216
_diffrn_reflns_av_unetI/netI 0.0237
_diffrn_reflns_limit_h_max 11
_diffrn_reflns_limit_h_min -11
_diffrn_reflns_limit_k_max 11
_diffrn_reflns_limit_k_min -8
_diffrn_reflns_limit_l_max 20
_diffrn_reflns_limit_l_min -20
_diffrn_reflns_number 7444
_diffrn_reflns_theta_full 25.00
_diffrn_reflns_theta_max 25.00
_diffrn_reflns_theta_min 2.88
_diffrn_source 'fine-focus sealed tube'
_exptl_absorpt_coefficient_mu 0.085
_exptl_absorpt_correction_T_max 0.9594
_exptl_absorpt_correction_T_min 0.9498
_exptl_absorpt_correction_type multi-scan
_exptl_absorpt_process_details
;
CrysAlisPro, Oxford Diffraction Ltd.,
Version 1.171.34.44 (release 25-10-2010 CrysAlis171 .NET)
(compiled Oct 25 2010,18:11:34)
Empirical absorption correction using spherical harmonics,
 implemented in SCALE3 ABSPACK scaling algorithm.
;
_exptl_crystal_colour colourless
_exptl_crystal_density_diffrn 1.299
_exptl_crystal_density_method 'not measured'
_exptl_crystal_description block
_exptl_crystal_F_000 712
_exptl_crystal_size_max 0.61
_exptl_crystal_size_mid 0.6
_exptl_crystal_size_min 0.49
_refine_diff_density_max 0.243
_refine_diff_density_min -0.244
_refine_diff_density_rms 0.040
_refine_ls_extinction_method none
_refine_ls_goodness_of_fit_ref 1.035
_refine_ls_hydrogen_treatment constr
_refine_ls_matrix_type full
_refine_ls_number_parameters 276
_refine_ls_number_reflns 3009
_refine_ls_number_restraints 16
_refine_ls_restrained_S_all 1.047
_refine_ls_R_factor_all 0.0451
_refine_ls_R_factor_gt 0.0377
_refine_ls_shift/su_max 0.000
_refine_ls_shift/su_mean 0.000
_refine_ls_structure_factor_coef Fsqd
_refine_ls_weighting_details 'calc w=1/[\s^2^(Fo^2^)+(0.0475P)^2^+0.6402P] where P=(Fo^2^+2Fc^2^)/3'
_refine_ls_weighting_scheme calc
_refine_ls_wR_factor_gt 0.0922
_refine_ls_wR_factor_ref 0.0980
_reflns_number_gt 2595
_reflns_number_total 3009
_reflns_threshold_expression >2sigma(I)
_cod_data_source_file 1-oc-2D-combined.cif
_cod_data_source_block 1-oc-2d-150k
_cod_database_code 4512781
_olex2_refinement_description
;
1. Fixed Uiso
 At 1.2 times of:
  All C(H) groups, All C(H,H) groups
 At 1.5 times of:
  All C(H,H,H) groups, All O(H) groups
2. Restrained distances
 C21B-C20B \\sim C21B-C16B \\sim C17B-C16B \\sim C18B-C17B \\sim C19B-C18B
\\sim C20B-C19B
 with sigma of 0.02
3. Uiso/Uaniso restraints and constraints
Uiso(C16A) = Uiso(C16B)
4. Others
 1*[Sof(O3A)+Sof(H3AA)+Sof(C16A)+Sof(C17A)+Sof(C18A)+Sof(H18A)+Sof(C21A)+
 Sof(H21A)+Sof(C22A)+Sof(H22D)+Sof(H22E)+Sof(H22F)+Sof(C19A)+Sof(H19A)+
 Sof(C20A)+Sof(H20A)+Sof(C17B)+Sof(H17B)+Sof(C21B)+Sof(C19B)+Sof(H19B)+
 Sof(C22B)+Sof(H22A)+Sof(H22B)+Sof(H22C)+Sof(C18B)+Sof(H18B)+Sof(C16B)+
 Sof(C20B)]+1*[Sof(O3B)+Sof(H3BA)]+1*[Sof(O3C)+Sof(H3C)]=1 with esd of 0.0001
 Sof(C17B)=Sof(H17B)=Sof(C21B)=Sof(C19B)=Sof(H19B)=Sof(C22B)=Sof(H22A)=
 Sof(H22B)=Sof(H22C)=Sof(C18B)=Sof(H18B)=Sof(C16B)=Sof(C20B)=1-FVAR(1)
 Sof(O3A)=Sof(H3AA)=Sof(C16A)=Sof(C17A)=Sof(C18A)=Sof(H18A)=Sof(C21A)=
 Sof(H21A)=Sof(C22A)=Sof(H22D)=Sof(H22E)=Sof(H22F)=Sof(C19A)=Sof(H19A)=
 Sof(C20A)=Sof(H20A)=FVAR(1)
 Sof(O3B)=Sof(H3BA)=FVAR(2)
 Sof(O3C)=Sof(H3C)=FVAR(3)
5.a Secondary CH2 refined with riding coordinates:
 C3(H3A,H3B), C1(H1A,H1B)
5.b Aromatic/amide H refined with riding coordinates:
 C5(H5), C6(H6), C8(H8), C11(H11), C12(H12), C15(H15), C9(H9), C14(H14),
 C18A(H18A), C21A(H21A), C19A(H19A), C20A(H20A), C17B(H17B), C19B(H19B),
 C18B(H18B)
5.c Idealised Me refined as rotating group:
 C22A(H22D,H22E,H22F), C22B(H22A,H22B,H22C)
5.d Idealised tetrahedral OH refined as rotating group:
 O1(H1), O2(H2), O3A(H3AA), O3B(H3BA), O3C(H3C)
;

loop_
_space_group_symop_id
_space_group_symop_operation_xyz
1 'x, y, z'
2 '-x+1/2, y+1/2, -z+1/2'
3 '-x, -y, -z'
4 'x-1/2, -y-1/2, z-1/2'

loop_
_atom_site_label
_atom_site_type_symbol
_atom_site_fract_x
_atom_site_fract_y
_atom_site_fract_z
_atom_site_U_iso_or_equiv
_atom_site_adp_type
_atom_site_occupancy
_atom_site_symmetry_multiplicity
_atom_site_calc_flag
_atom_site_disorder_assembly
_atom_site_disorder_group
_atom_site_refinement_flags_posn
O1 O 0.38373(9) 0.66477(10) 0.52522(6) 0.0226(2) Uani 1 1 d . . .
H1 H 0.3937 0.6020 0.5557 0.034 Uiso 1 1 calc . . GR
O2 O 0.90167(11) 1.04095(10) 0.13256(5) 0.0263(3) Uani 1 1 d . . .
H2 H 0.8789 1.1180 0.1222 0.039 Uiso 1 1 calc . . GR
C2 C 0.87653(12) 0.93412(13) 0.46236(7) 0.0142(3) Uani 1 1 d . . .
C3 C 0.87147(12) 1.06164(13) 0.51465(7) 0.0149(3) Uani 1 1 d . . .
H3A H 0.7974 1.1173 0.4983 0.018 Uiso 1 1 calc . . R
H3B H 0.8557 1.0350 0.5686 0.018 Uiso 1 1 calc . . R
C1 C 1.00050(12) 0.85573(13) 0.48942(7) 0.0152(3) Uani 1 1 d . . .
H1A H 0.9869 0.8260 0.5430 0.018 Uiso 1 1 calc . . R
H1B H 1.0106 0.7765 0.4569 0.018 Uiso 1 1 calc . . R
C4 C 0.74825(12) 0.85294(13) 0.47668(7) 0.0148(3) Uani 1 1 d . . .
C5 C 0.74225(13) 0.73955(14) 0.52437(7) 0.0186(3) Uani 1 1 d . . .
H5 H 0.8206 0.7057 0.5455 0.022 Uiso 1 1 calc . . R
C6 C 0.62286(13) 0.67542(14) 0.54134(7) 0.0188(3) Uani 1 1 d . . .
H6 H 0.6219 0.6006 0.5739 0.023 Uiso 1 1 calc . . R
C8 C 0.50847(13) 0.83269(14) 0.45998(8) 0.0199(3) Uani 1 1 d . . .
H8 H 0.4304 0.8635 0.4370 0.024 Uiso 1 1 calc . . R
C11 C 0.84576(13) 1.09208(14) 0.34359(7) 0.0181(3) Uani 1 1 d . . .
H11 H 0.8161 1.1587 0.3776 0.022 Uiso 1 1 calc . . R
C7 C 0.50545(13) 0.72304(13) 0.50966(7) 0.0167(3) Uani 1 1 d . . .
C12 C 0.84974(13) 1.11840(14) 0.26363(8) 0.0197(3) Uani 1 1 d . . .
H12 H 0.8229 1.2015 0.2446 0.024 Uiso 1 1 calc . . R
C13 C 0.89364(13) 1.02065(14) 0.21280(7) 0.0182(3) Uani 1 1 d . . .
C15 C 0.92679(13) 0.87165(14) 0.32074(8) 0.0198(3) Uani 1 1 d . . .
H15 H 0.9522 0.7877 0.3392 0.024 Uiso 1 1 calc . . R
C10 C 0.88489(12) 0.96866(13) 0.37431(7) 0.0143(3) Uani 1 1 d . . .
C9 C 0.62809(13) 0.89655(14) 0.44453(7) 0.0190(3) Uani 1 1 d . . .
H9 H 0.6284 0.9710 0.4116 0.023 Uiso 1 1 calc . . R
C14 C 0.93176(14) 0.89636(14) 0.24096(8) 0.0219(3) Uani 1 1 d . . .
H14 H 0.9605 0.8299 0.2066 0.026 Uiso 1 1 calc . . R
O3A O 0.16406(12) 0.57557(14) 0.43860(7) 0.0247(4) Uani 0.766(2) 1 d A 1 .
H3AA H 0.2331 0.6123 0.4525 0.037 Uiso 0.766(2) 1 calc A 1 GR
C16A C 0.1576(2) 0.5748(2) 0.35976(12) 0.0189(4) Uiso 0.766(2) 1 d A 1 .
C17A C 0.04601(19) 0.52024(18) 0.32431(11) 0.0211(4) Uani 0.766(2) 1 d A 1 .
C18A C 0.0376(4) 0.5193(3) 0.24353(15) 0.0261(6) Uani 0.766(2) 1 d A 1 .
H18A H -0.0378 0.4833 0.2199 0.031 Uiso 0.766(2) 1 calc A 1 R
C21A C 0.26120(19) 0.6264(2) 0.31215(12) 0.0308(5) Uani 0.766(2) 1 d A 1 .
H21A H 0.3369 0.6625 0.3353 0.037 Uiso 0.766(2) 1 calc A 1 R
C22A C -0.0652(2) 0.4680(2) 0.37499(15) 0.0283(5) Uani 0.766(2) 1 d A 1 .
H22D H -0.0307 0.4032 0.4112 0.042 Uiso 0.766(2) 1 calc A 1 GR
H22E H -0.1315 0.4266 0.3426 0.042 Uiso 0.766(2) 1 calc A 1 GR
H22F H -0.1045 0.5411 0.4035 0.042 Uiso 0.766(2) 1 calc A 1 GR
C19A C 0.1385(3) 0.5705(2) 0.19651(18) 0.0368(6) Uani 0.766(2) 1 d A 1 .
H19A H 0.1305 0.5689 0.1422 0.044 Uiso 0.766(2) 1 calc A 1 R
C20A C 0.2503(3) 0.6235(3) 0.23082(14) 0.0397(6) Uani 0.766(2) 1 d A 1 .
H20A H 0.3185 0.6574 0.1998 0.048 Uiso 0.766(2) 1 calc A 1 R
O3B O 0.2842(7) 0.6564(7) 0.3806(4) 0.035(2) Uiso 0.157(4) 1 d A 2 .
H3BA H 0.2685 0.6662 0.4274 0.053 Uiso 0.157(4) 1 calc A 2 GR
C17B C 0.0798(7) 0.5286(8) 0.3902(5) 0.042(2) Uiso 0.234(2) 1 d A 2 .
H17B H 0.0823 0.5249 0.4447 0.051 Uiso 0.234(2) 1 calc A 2 R
C21B C 0.1749(8) 0.6067(8) 0.2689(4) 0.0407(19) Uiso 0.234(2) 1 d A 2 .
C19B C -0.0284(11) 0.4807(9) 0.2686(5) 0.043(2) Uani 0.234(2) 1 d A 2 .
H19B H -0.0985 0.4424 0.2410 0.052 Uiso 0.234(2) 1 calc A 2 R
C22B C 0.2777(11) 0.6856(13) 0.2280(7) 0.062(3) Uiso 0.234(2) 1 d A 2 .
H22A H 0.3029 0.7608 0.2599 0.094 Uiso 0.234(2) 1 calc A 2 GR
H22B H 0.2431 0.7173 0.1790 0.094 Uiso 0.234(2) 1 calc A 2 GR
H22C H 0.3541 0.6301 0.2185 0.094 Uiso 0.234(2) 1 calc A 2 GR
C18B C -0.0229(11) 0.4712(12) 0.3494(6) 0.045(3) Uiso 0.234(2) 1 d A 2 .
H18B H -0.0894 0.4254 0.3763 0.054 Uiso 0.234(2) 1 calc A 2 R
C16B C 0.1832(7) 0.5945(7) 0.3468(4) 0.0189(4) Uiso 0.234(2) 1 d A 2 .
C20B C 0.0733(12) 0.5489(11) 0.2291(8) 0.028(3) Uiso 0.234(2) 1 d A 2 .
O3C O 0.079(2) 0.5715(19) 0.1567(10) 0.052(6) Uani 0.078(4) 1 d A 2 .
H3C H 0.0413 0.5108 0.1330 0.078 Uiso 0.078(4) 1 calc A 2 GR

loop_
_atom_site_aniso_label
_atom_site_aniso_U_11
_atom_site_aniso_U_22
_atom_site_aniso_U_33
_atom_site_aniso_U_23
_atom_site_aniso_U_13
_atom_site_aniso_U_12
O1 0.0189(5) 0.0247(6) 0.0241(5) 0.0060(4) -0.0021(4) -0.0056(4)
O2 0.0401(6) 0.0247(6) 0.0141(5) 0.0032(4) 0.0016(4) 0.0031(5)
C2 0.0155(6) 0.0130(6) 0.0141(6) 0.0009(5) -0.0008(5) 0.0012(5)
C3 0.0161(6) 0.0155(7) 0.0132(6) 0.0006(5) -0.0008(5) 0.0038(5)
C1 0.0186(6) 0.0130(6) 0.0140(6) -0.0002(5) -0.0014(5) 0.0020(5)
C4 0.0184(7) 0.0142(7) 0.0120(6) -0.0027(5) 0.0000(5) 0.0014(5)
C5 0.0163(6) 0.0184(7) 0.0213(7) 0.0023(5) -0.0024(5) 0.0025(5)
C6 0.0223(7) 0.0157(7) 0.0183(7) 0.0034(5) -0.0004(5) 0.0007(6)
C8 0.0171(7) 0.0212(7) 0.0215(7) 0.0022(5) -0.0051(5) 0.0014(6)
C11 0.0203(7) 0.0160(7) 0.0180(7) -0.0022(5) -0.0008(5) 0.0027(5)
C7 0.0177(6) 0.0173(7) 0.0151(6) -0.0046(5) 0.0003(5) -0.0024(5)
C12 0.0237(7) 0.0151(7) 0.0204(7) 0.0034(5) -0.0028(5) 0.0023(6)
C13 0.0193(7) 0.0210(7) 0.0142(6) 0.0014(5) 0.0002(5) -0.0033(6)
C15 0.0253(7) 0.0139(7) 0.0202(7) 0.0012(5) -0.0006(5) 0.0027(6)
C10 0.0122(6) 0.0154(6) 0.0153(6) 0.0006(5) -0.0011(5) -0.0011(5)
C9 0.0215(7) 0.0170(7) 0.0184(7) 0.0045(5) -0.0032(5) 0.0001(6)
C14 0.0290(8) 0.0191(7) 0.0177(7) -0.0035(5) 0.0031(5) 0.0034(6)
O3A 0.0240(7) 0.0265(8) 0.0235(7) -0.0033(5) -0.0068(5) 0.0022(6)
C17A 0.0228(10) 0.0140(9) 0.0265(10) 0.0020(7) -0.0037(8) 0.0031(8)
C18A 0.0288(18) 0.0230(15) 0.0265(15) 0.0003(11) -0.0066(13) -0.0043(13)
C21A 0.0231(10) 0.0356(12) 0.0337(12) -0.0035(9) -0.0029(8) -0.0041(9)
C22A 0.0278(12) 0.0242(12) 0.0328(12) 0.0052(9) -0.0053(11) -0.0035(9)
C19A 0.0471(15) 0.0412(14) 0.0219(12) 0.0000(10) 0.0020(13) -0.0001(12)
C20A 0.0377(14) 0.0463(17) 0.0350(13) -0.0013(11) 0.0074(10) -0.0065(13)
C19B 0.043(5) 0.030(5) 0.058(6) -0.004(4) -0.021(4) -0.001(4)
O3C 0.070(13) 0.062(13) 0.024(10) -0.004(8) -0.018(9) -0.012(10)

loop_
_atom_type_symbol
_atom_type_description
_atom_type_scat_dispersion_real
_atom_type_scat_dispersion_imag
_atom_type_scat_source
C C 0.0033 0.0016 'International Tables Vol C Tables 4.2.6.8 and 6.1.1.4'
H H 0.0000 0.0000 'International Tables Vol C Tables 4.2.6.8 and 6.1.1.4'
O O 0.0106 0.0060 'International Tables Vol C Tables 4.2.6.8 and 6.1.1.4'

loop_
_geom_angle_atom_site_label_1
_geom_angle_atom_site_label_2
_geom_angle_atom_site_label_3
_geom_angle
_geom_angle_site_symmetry_1
C7 O1 H1 109.5 .
C13 O2 H2 109.5 .
C1 C2 C3 105.53(10) .
C1 C2 C10 111.20(10) .
C4 C2 C3 108.16(10) .
C4 C2 C1 111.31(10) .
C4 C2 C10 108.38(10) .
C10 C2 C3 112.24(10) .
C2 C3 H3A 109.0 .
C2 C3 H3B 109.0 .
H3A C3 H3B 107.8 .
C1 C3 C2 112.80(10) 3_776
C1 C3 H3A 109.0 3_776
C1 C3 H3B 109.0 3_776
C2 C1 H1A 108.9 .
C2 C1 H1B 108.9 .
C3 C1 C2 113.23(10) 3_776
C3 C1 H1A 108.9 3_776
C3 C1 H1B 108.9 3_776
H1A C1 H1B 107.7 .
C5 C4 C2 123.58(11) .
C5 C4 C9 116.41(12) .
C9 C4 C2 119.91(11) .
C4 C5 H5 119.0 .
C6 C5 C4 122.06(12) .
C6 C5 H5 119.0 .
C5 C6 H6 120.1 .
C7 C6 C5 119.89(12) .
C7 C6 H6 120.1 .
C7 C8 H8 120.1 .
C7 C8 C9 119.82(12) .
C9 C8 H8 120.1 .
C12 C11 H11 119.1 .
C12 C11 C10 121.88(12) .
C10 C11 H11 119.1 .
O1 C7 C6 122.53(12) .
O1 C7 C8 117.95(11) .
C8 C7 C6 119.52(12) .
C11 C12 H12 120.2 .
C13 C12 C11 119.59(12) .
C13 C12 H12 120.2 .
C12 C13 O2 122.50(12) .
C12 C13 C14 120.23(12) .
C14 C13 O2 117.27(12) .
C10 C15 H15 118.9 .
C14 C15 H15 118.9 .
C14 C15 C10 122.11(12) .
C11 C10 C2 123.23(11) .
C11 C10 C15 116.74(11) .
C15 C10 C2 119.95(11) .
C4 C9 H9 118.9 .
C8 C9 C4 122.25(12) .
C8 C9 H9 118.9 .
C13 C14 C15 119.44(12) .
C13 C14 H14 120.3 .
C15 C14 H14 120.3 .
O3A C16A C17A 118.59(17) .
O3A C16A C21A 122.27(18) .
C17A C16A C21A 119.14(19) .
C16A C17A C22A 119.07(17) .
C18A C17A C16A 119.3(2) .
C18A C17A C22A 121.6(2) .
C17A C18A H18A 119.1 .
C17A C18A C19A 121.8(3) .
C19A C18A H18A 119.1 .
C16A C21A H21A 119.9 .
C20A C21A C16A 120.3(2) .
C20A C21A H21A 119.9 .
C18A C19A H19A 120.3 .
C20A C19A C18A 119.5(3) .
C20A C19A H19A 120.3 .
C21A C20A H20A 120.0 .
C19A C20A C21A 119.9(2) .
C19A C20A H20A 120.0 .
C16B O3B H3BA 109.5 .
C18B C17B H17B 120.9 .
C18B C17B C16B 118.3(8) .
C16B C17B H17B 120.9 .
C16B C21B C22B 118.3(8) .
C16B C21B C20B 120.5(9) .
C20B C21B C22B 121.1(10) .
C18B C19B H19B 120.6 .
C18B C19B C20B 118.9(10) .
C20B C19B H19B 120.6 .
C21B C22B H22A 109.5 .
C21B C22B H22B 109.5 .
C21B C22B H22C 109.5 .
H22A C22B H22B 109.5 .
H22A C22B H22C 109.5 .
H22B C22B H22C 109.5 .
C17B C18B C19B 120.6(10) .
C17B C18B H18B 119.7 .
C19B C18B H18B 119.7 .
O3B C16B C17B 123.1(6) .
O3B C16B C21B 116.1(7) .
C21B C16B C17B 120.6(7) .
C21B C20B C19B 121.0(12) .
O3C C20B C21B 112.6(15) .
O3C C20B C19B 126.2(12) .
C20B O3C H3C 109.5 .

loop_
_geom_bond_atom_site_label_1
_geom_bond_atom_site_label_2
_geom_bond_distance
_geom_bond_site_symmetry_2
O1 H1 0.8200 .
O1 C7 1.3800(16) .
O2 H2 0.8200 .
O2 C13 1.3862(15) .
C2 C3 1.5533(17) .
C2 C1 1.5425(17) .
C2 C4 1.5417(17) .
C2 C10 1.5434(16) .
C3 H3A 0.9700 .
C3 H3B 0.9700 .
C3 C1 1.5296(18) 3_776
C1 C3 1.5295(18) 3_776
C1 H1A 0.9700 .
C1 H1B 0.9700 .
C4 C5 1.3936(18) .
C4 C9 1.3971(18) .
C5 H5 0.9300 .
C5 C6 1.3899(19) .
C6 H6 0.9300 .
C6 C7 1.3834(18) .
C8 H8 0.9300 .
C8 C7 1.3830(19) .
C8 C9 1.3856(19) .
C11 H11 0.9300 .
C11 C12 1.3897(18) .
C11 C10 1.3937(18) .
C12 H12 0.9300 .
C12 C13 1.3763(19) .
C13 C14 1.383(2) .
C15 H15 0.9300 .
C15 C10 1.3949(18) .
C15 C14 1.3841(19) .
C9 H9 0.9300 .
C14 H14 0.9300 .
O3A H3AA 0.8200 .
O3A C16A 1.347(2) .
C16A C17A 1.387(3) .
C16A C21A 1.417(3) .
C17A C18A 1.381(3) .
C17A C22A 1.505(3) .
C18A H18A 0.9300 .
C18A C19A 1.390(4) .
C21A H21A 0.9300 .
C21A C20A 1.393(3) .
C22A H22D 0.9600 .
C22A H22E 0.9600 .
C22A H22F 0.9600 .
C19A H19A 0.9300 .
C19A C20A 1.374(4) .
C20A H20A 0.9300 .
O3B H3BA 0.8200 .
O3B C16B 1.322(10) .
C17B H17B 0.9300 .
C17B C18B 1.371(10) .
C17B C16B 1.435(9) .
C21B C22B 1.474(13) .
C21B C16B 1.337(9) .
C21B C20B 1.356(10) .
C19B H19B 0.9300 .
C19B C18B 1.383(10) .
C19B C20B 1.400(11) .
C22B H22A 0.9600 .
C22B H22B 0.9600 .
C22B H22C 0.9600 .
C18B H18B 0.9300 .
C20B O3C 1.26(2) .
O3C H3C 0.8200 .

loop_
_geom_torsion_atom_site_label_1
_geom_torsion_atom_site_label_2
_geom_torsion_atom_site_label_3
_geom_torsion_atom_site_label_4
_geom_torsion
_geom_torsion_site_symmetry_4
O2 C13 C14 C15 179.35(12) .
C2 C4 C5 C6 174.41(12) .
C2 C4 C9 C8 -175.46(12) .
C3 C2 C1 C3 -56.16(13) 3_776
C3 C2 C4 C5 -101.21(14) .
C3 C2 C4 C9 75.11(14) .
C3 C2 C10 C11 -21.19(16) .
C3 C2 C10 C15 162.23(11) .
C1 C2 C3 C1 55.88(14) 3_776
C1 C2 C4 C5 14.28(16) .
C1 C2 C4 C9 -169.40(11) .
C1 C2 C10 C11 -139.16(12) .
C1 C2 C10 C15 44.26(16) .
C4 C2 C3 C1 175.09(10) 3_776
C4 C2 C1 C3 -173.26(10) 3_776
C4 C2 C10 C11 98.18(14) .
C4 C2 C10 C15 -78.39(14) .
C4 C5 C6 C7 0.9(2) .
C5 C4 C9 C8 1.12(19) .
C5 C6 C7 O1 -179.09(11) .
C5 C6 C7 C8 1.31(19) .
C11 C12 C13 O2 -179.15(12) .
C11 C12 C13 C14 0.9(2) .
C7 C8 C9 C4 1.0(2) .
C12 C11 C10 C2 -177.50(12) .
C12 C11 C10 C15 -0.82(19) .
C12 C13 C14 C15 -0.7(2) .
C10 C2 C3 C1 -65.40(13) 3_776
C10 C2 C1 C3 65.79(13) 3_776
C10 C2 C4 C5 136.88(12) .
C10 C2 C4 C9 -46.80(15) .
C10 C11 C12 C13 -0.1(2) .
C10 C15 C14 C13 -0.3(2) .
C9 C4 C5 C6 -2.03(19) .
C9 C8 C7 O1 178.18(12) .
C9 C8 C7 C6 -2.20(19) .
C14 C15 C10 C2 177.83(12) .
C14 C15 C10 C11 1.04(19) .
O3A C16A C17A C18A 179.70(19) .
O3A C16A C17A C22A 1.9(3) .
O3A C16A C21A C20A 180.0(2) .
C16A C17A C18A C19A 0.6(3) .
C16A C21A C20A C19A 0.1(4) .
C17A C16A C21A C20A 0.6(3) .
C17A C18A C19A C20A 0.1(4) .
C18A C19A C20A C21A -0.5(4) .
C21A C16A C17A C18A -1.0(3) .
C21A C16A C17A C22A -178.74(19) .
C22A C17A C18A C19A 178.3(2) .
C22B C21B C16B O3B 0.6(11) .
C22B C21B C16B C17B 174.6(8) .
C22B C21B C20B C19B -176.2(10) .
C22B C21B C20B O3C -0.3(17) .
C18B C17B C16B O3B 177.8(8) .
C18B C17B C16B C21B 4.2(12) .
C18B C19B C20B C21B -1.0(16) .
C18B C19B C20B O3C -176.3(15) .
C16B C17B C18B C19B -2.1(14) .
C16B C21B C20B C19B 3.1(16) .
C16B C21B C20B O3C 179.0(13) .
C20B C21B C16B O3B -178.8(9) .
C20B C21B C16B C17B -4.7(12) .
C20B C19B C18B C17B 0.6(15) .
